data_2202622
loop_
_publ_author_name
'Nabih, K.'
'Baouid, A.'
'Hasnaoui, A.'
'Kenz, A.'

_publ_section_title
;St\'er\'eochimie du
 1,7-bis(4-chloroph\'enyl)-3a,4a,10-trim\'ethyl-3a,4a,8,13-t\'etrahydro-4<i>H</i>-bis[1,2,4-oxadiazolo][4,5-<i>a</i>:5',4'-<i>d</i>][1,5]benzodiaz\'epine
;
_journal_issue 11
_journal_name_full 'Acta Crystallographica Section E'
_journal_page_first o1774
_journal_page_last o1776
_journal_paper_doi 10.1107/S1600536803023080
_journal_volume 59
_journal_year 2003
_chemical_formula_iupac 'C26 H22 Cl2 N4 O2'
_chemical_formula_moiety 'C26 H22 Cl2 N4 O2'
_chemical_formula_sum 'C26 H22 Cl2 N4 O2'
_chemical_formula_weight 493.38
_chemical_name_systematic ?
_space_group_IT_number 14
_symmetry_cell_setting monoclinic
_symmetry_space_group_name_Hall '-P 2ybc'
_symmetry_space_group_name_H-M 'P 1 21/c 1'
_atom_sites_solution_hydrogens geom
_atom_sites_solution_primary direct
_atom_sites_solution_secondary difmap
_cell_angle_alpha 90.0
_cell_angle_beta 106.8610(10)
_cell_angle_gamma 90.0
_cell_formula_units_Z 4
_cell_length_a 13.1829(5)
_cell_length_b 12.3225(5)
_cell_length_c 15.2605(5)
_cell_measurement_reflns_used 13006
_cell_measurement_temperature 293(2)
_cell_measurement_theta_max 26.4
_cell_measurement_theta_min 2.4
_cell_volume 2372.44(15)
_computing_cell_refinement 'KappaCCD Reference Manual'
_computing_data_collection 'KappaCCD Reference Manual (Nonius, 1998)'
_computing_data_reduction 'DENZO and SCALEPACK (Otwinowski & Minor, 1997)'
_computing_molecular_graphics 'ORTEPIII (Burnett & Johnson, 1996) and ORTEP-3 (Farrugia, 1997)'
_computing_publication_material 'WinGX (Farrugia, 1999)'
_computing_structure_refinement 'SHELXL97 (Sheldrick, 1997)'
_computing_structure_solution 'SHELXS97 (Sheldrick, 1997)'
_diffrn_ambient_temperature 293(2)
_diffrn_measured_fraction_theta_full 0.971
_diffrn_measured_fraction_theta_max 0.971
_diffrn_measurement_device_type 'Nonius KappaCCD'
_diffrn_measurement_method \f
_diffrn_radiation_monochromator graphite
_diffrn_radiation_source 'fine-focus sealed tube'
_diffrn_radiation_type MoK\a
_diffrn_radiation_wavelength 0.71073
_diffrn_reflns_av_R_equivalents 0.035
_diffrn_reflns_av_sigmaI/netI 0.0341
_diffrn_reflns_limit_h_max 16
_diffrn_reflns_limit_h_min -3
_diffrn_reflns_limit_k_max 15
_diffrn_reflns_limit_k_min -8
_diffrn_reflns_limit_l_max 18
_diffrn_reflns_limit_l_min -19
_diffrn_reflns_number 13006
_diffrn_reflns_theta_full 26.36
_diffrn_reflns_theta_max 26.36
_diffrn_reflns_theta_min 2.93
_diffrn_standards_decay_% 0.1
_diffrn_standards_interval_count 0
_diffrn_standards_interval_time 0
_diffrn_standards_number 0
_exptl_absorpt_coefficient_mu 0.306
_exptl_absorpt_correction_type none
_exptl_crystal_colour colourless
_exptl_crystal_density_diffrn 1.381
_exptl_crystal_density_method 'not measured'
_exptl_crystal_description plate
_exptl_crystal_F_000 1024
_exptl_crystal_size_max 0.25
_exptl_crystal_size_mid 0.25
_exptl_crystal_size_min 0.10
_refine_diff_density_max 0.671
_refine_diff_density_min -0.649
_refine_ls_extinction_method none
_refine_ls_goodness_of_fit_ref 1.060
_refine_ls_hydrogen_treatment constr
_refine_ls_matrix_type full
_refine_ls_number_parameters 310
_refine_ls_number_reflns 4710
_refine_ls_number_restraints 0
_refine_ls_restrained_S_all 1.060
_refine_ls_R_factor_all 0.0785
_refine_ls_R_factor_gt 0.0653
_refine_ls_shift/su_max 0.000
_refine_ls_shift/su_mean 0.000
_refine_ls_structure_factor_coef Fsqd
_refine_ls_weighting_details 'calc w = 1/[\s^2^(Fo^2^)+(0.0690P)^2^+1.9609P] where P = (Fo^2^+2Fc^2^)/3'
_refine_ls_weighting_scheme calc
_refine_ls_wR_factor_gt 0.1617
_refine_ls_wR_factor_ref 0.1723
_reflns_number_gt 3911
_reflns_number_total 4710
_reflns_threshold_expression I>2\s(I)
_cod_data_source_file dn6101.cif
_cod_data_source_block 3
_cod_original_sg_symbol_H-M 'P 21/c'
_cod_database_code 2202622
_cod_database_fobs_code 2202622

loop_
_symmetry_equiv_pos_as_xyz
'x, y, z'
'-x, y+1/2, -z+1/2'
'-x, -y, -z'
'x, -y-1/2, z-1/2'

loop_
_atom_site_label
_atom_site_fract_x
_atom_site_fract_y
_atom_site_fract_z
_atom_site_U_iso_or_equiv
_atom_site_adp_type
_atom_site_calc_flag
_atom_site_refinement_flags
_atom_site_occupancy
_atom_site_disorder_assembly
_atom_site_disorder_group
_atom_site_type_symbol
Cl1 -0.07784(9) 0.46846(9) 0.30715(8) 0.0961(4) Uani d . 1 . . Cl
Cl2 0.29197(13) 0.70300(8) 0.40461(9) 0.1139(5) Uani d . 1 . . Cl
O3 0.43049(15) 0.19909(17) 0.75444(13) 0.0590(5) Uani d . 1 . . O
O7 0.13099(15) -0.00147(17) 0.68217(14) 0.0596(5) Uani d . 1 . . O
N2 0.44218(18) 0.3025(2) 0.71648(16) 0.0575(6) Uani d . 1 . . N
N8 0.06010(17) 0.0787(2) 0.62796(17) 0.0569(6) Uani d . 1 . . N
N10 0.17908(16) 0.03356(17) 0.55480(14) 0.0450(5) Uani d . 1 . . N
N17 0.30598(15) 0.21416(16) 0.61549(13) 0.0410(5) Uani d . 1 . . N
C1 0.37134(19) 0.3079(2) 0.63811(17) 0.0460(6) Uani d . 1 . . C
C4 0.3216(2) 0.1645(2) 0.70673(16) 0.0480(6) Uani d . 1 . . C
C5 0.3199(2) 0.0413(2) 0.70656(18) 0.0516(6) Uani d . 1 . . C
H5A 0.3310 0.0172 0.7692 0.062 Uiso calc R 1 . . H
H5B 0.3800 0.0162 0.6875 0.062 Uiso calc R 1 . . H
C6 0.2203(2) -0.0161(2) 0.64649(18) 0.0509(6) Uani d . 1 . . C
C9 0.09479(19) 0.0979(2) 0.55874(17) 0.0455(6) Uani d . 1 . . C
C11 0.25656(18) 0.0625(2) 0.50988(16) 0.0404(5) Uani d . 1 . . C
C12 0.2692(2) -0.0010(2) 0.43886(17) 0.0467(6) Uani d . 1 . . C
H12 0.2238 -0.0592 0.4182 0.056 Uiso calc R 1 . . H
C13 0.3486(2) 0.0206(2) 0.39782(17) 0.0487(6) Uani d . 1 . . C
C14 0.4166(2) 0.1057(2) 0.43243(18) 0.0489(6) Uani d . 1 . . C
H14 0.4714 0.1206 0.4072 0.059 Uiso calc R 1 . . H
C15 0.40532(19) 0.1695(2) 0.50391(17) 0.0449(6) Uani d . 1 . . C
H15 0.4522 0.2264 0.5257 0.054 Uiso calc R 1 . . H
C16 0.32435(17) 0.14905(19) 0.54327(15) 0.0385(5) Uani d . 1 . . C
C18 0.04819(18) 0.1842(2) 0.49297(17) 0.0464(6) Uani d . 1 . . C
C19 0.0029(2) 0.2734(2) 0.5234(2) 0.0571(7) Uani d . 1 . . C
H19 -0.0001 0.2751 0.5836 0.069 Uiso calc R 1 . . H
C20 -0.0376(2) 0.3593(3) 0.4660(2) 0.0627(7) Uani d . 1 . . C
H20 -0.0684 0.4180 0.4869 0.075 Uiso calc R 1 . . H
C21 -0.0319(2) 0.3572(3) 0.3774(2) 0.0597(7) Uani d . 1 . . C
C22 0.0099(2) 0.2688(3) 0.34477(19) 0.0573(7) Uani d . 1 . . C
H22 0.0114 0.2672 0.2842 0.069 Uiso calc R 1 . . H
C23 0.04952(19) 0.1827(2) 0.40233(18) 0.0512(6) Uani d . 1 . . C
H23 0.0775 0.1230 0.3801 0.061 Uiso calc R 1 . . H
C24 0.3535(2) 0.4034(2) 0.57920(17) 0.0471(6) Uani d . 1 . . C
C25 0.2666(2) 0.4088(2) 0.50159(19) 0.0501(6) Uani d . 1 . . C
H25 0.2204 0.3501 0.4863 0.060 Uiso calc R 1 . . H
C26 0.2479(3) 0.4999(2) 0.4471(2) 0.0582(7) Uani d . 1 . . C
H26 0.1904 0.5027 0.3947 0.070 Uiso calc R 1 . . H
C27 0.3160(3) 0.5869(2) 0.4718(2) 0.0663(9) Uani d . 1 . . C
C28 0.4022(3) 0.5839(3) 0.5483(2) 0.0787(11) Uani d . 1 . . C
H28 0.4474 0.6432 0.5638 0.094 Uiso calc R 1 . . H
C29 0.4206(3) 0.4924(3) 0.6012(2) 0.0682(9) Uani d . 1 . . C
H29 0.4791 0.4898 0.6529 0.082 Uiso calc R 1 . . H
C30 0.2499(2) 0.2188(3) 0.75561(19) 0.0601(7) Uani d . 1 . . C
H30A 0.2707 0.1971 0.8187 0.090 Uiso calc R 1 . . H
H30B 0.1778 0.1975 0.7272 0.090 Uiso calc R 1 . . H
H30C 0.2560 0.2962 0.7518 0.090 Uiso calc R 1 . . H
C31 0.2421(3) -0.1360(2) 0.6409(2) 0.0660(8) Uani d . 1 . . C
H31A 0.2622 -0.1666 0.7014 0.099 Uiso calc R 1 . . H
H31B 0.2985 -0.1461 0.6136 0.099 Uiso calc R 1 . . H
H31C 0.1793 -0.1716 0.6042 0.099 Uiso calc R 1 . . H
C32 0.3634(3) -0.0461(3) 0.3191(2) 0.0720(9) Uani d . 1 . . C
H32A 0.3665 0.0013 0.2700 0.108 Uiso calc R 1 . . H
H32B 0.3050 -0.0953 0.2979 0.108 Uiso calc R 1 . . H
H32C 0.4283 -0.0866 0.3394 0.108 Uiso calc R 1 . . H

loop_
_atom_site_aniso_label
_atom_site_aniso_U_11
_atom_site_aniso_U_22
_atom_site_aniso_U_33
_atom_site_aniso_U_12
_atom_site_aniso_U_13
_atom_site_aniso_U_23
Cl1 0.0992(7) 0.0924(7) 0.0908(7) 0.0252(6) 0.0182(5) 0.0329(6)
Cl2 0.1945(14) 0.0527(5) 0.1002(8) -0.0161(6) 0.0518(8) 0.0142(5)
O3 0.0513(10) 0.0715(13) 0.0433(10) -0.0159(9) -0.0036(8) 0.0031(9)
O7 0.0540(11) 0.0711(13) 0.0541(11) -0.0098(9) 0.0163(9) 0.0131(10)
N2 0.0521(12) 0.0662(15) 0.0479(13) -0.0187(11) 0.0044(10) -0.0061(11)
N8 0.0464(12) 0.0684(15) 0.0549(14) -0.0087(11) 0.0130(10) 0.0055(11)
N10 0.0410(10) 0.0490(12) 0.0416(11) -0.0070(9) 0.0065(8) 0.0021(9)
N17 0.0423(10) 0.0467(11) 0.0322(9) -0.0103(9) 0.0082(8) -0.0030(8)
C1 0.0445(12) 0.0538(15) 0.0392(12) -0.0142(11) 0.0114(10) -0.0099(11)
C4 0.0439(13) 0.0632(16) 0.0324(12) -0.0120(12) 0.0039(10) 0.0007(11)
C5 0.0481(14) 0.0613(16) 0.0406(13) -0.0057(12) 0.0053(11) 0.0087(12)
C6 0.0493(14) 0.0572(15) 0.0449(14) -0.0078(12) 0.0118(11) 0.0085(12)
C9 0.0375(12) 0.0539(14) 0.0430(13) -0.0110(10) 0.0083(10) -0.0029(11)
C11 0.0372(11) 0.0442(12) 0.0366(12) -0.0013(10) 0.0056(9) 0.0016(10)
C12 0.0514(14) 0.0403(13) 0.0428(13) 0.0023(11) 0.0049(11) -0.0006(10)
C13 0.0544(14) 0.0492(14) 0.0413(13) 0.0148(12) 0.0121(11) 0.0069(11)
C14 0.0448(13) 0.0588(15) 0.0456(14) 0.0102(12) 0.0172(11) 0.0091(12)
C15 0.0395(12) 0.0513(14) 0.0423(13) -0.0017(10) 0.0092(10) 0.0044(11)
C16 0.0376(11) 0.0433(12) 0.0310(11) 0.0008(9) 0.0041(9) 0.0012(9)
C18 0.0361(11) 0.0571(15) 0.0443(13) -0.0059(11) 0.0089(10) -0.0032(11)
C19 0.0569(15) 0.0645(18) 0.0504(15) -0.0015(13) 0.0164(13) -0.0055(13)
C20 0.0631(17) 0.0594(17) 0.0663(19) 0.0054(14) 0.0197(15) -0.0042(14)
C21 0.0476(14) 0.0659(18) 0.0616(18) 0.0005(13) 0.0097(13) 0.0076(14)
C22 0.0456(14) 0.080(2) 0.0447(14) 0.0014(13) 0.0106(11) 0.0043(14)
C23 0.0393(12) 0.0662(17) 0.0464(14) 0.0013(12) 0.0099(10) -0.0053(12)
C24 0.0535(14) 0.0484(14) 0.0422(13) -0.0167(11) 0.0182(11) -0.0122(11)
C25 0.0526(14) 0.0417(13) 0.0550(15) -0.0077(11) 0.0138(12) -0.0050(11)
C26 0.0680(17) 0.0484(15) 0.0597(17) 0.0017(13) 0.0210(14) -0.0026(13)
C27 0.106(3) 0.0427(15) 0.0625(19) -0.0134(15) 0.0442(18) -0.0057(13)
C28 0.114(3) 0.065(2) 0.0606(19) -0.049(2) 0.0317(19) -0.0145(16)
C29 0.081(2) 0.072(2) 0.0504(16) -0.0380(17) 0.0172(15) -0.0092(14)
C30 0.0662(17) 0.077(2) 0.0396(14) -0.0139(15) 0.0194(13) -0.0074(13)
C31 0.0684(19) 0.0543(17) 0.070(2) -0.0065(14) 0.0115(15) 0.0120(15)
C32 0.089(2) 0.072(2) 0.0631(19) 0.0152(17) 0.0339(17) 0.0047(16)

loop_
_atom_type_symbol
_atom_type_description
_atom_type_scat_dispersion_real
_atom_type_scat_dispersion_imag
_atom_type_scat_source
C C 0.0033 0.0016 'International Tables Vol C Tables 4.2.6.8 and 6.1.1.4'
H H 0.0000 0.0000 'International Tables Vol C Tables 4.2.6.8 and 6.1.1.4'
N N 0.0061 0.0033 'International Tables Vol C Tables 4.2.6.8 and 6.1.1.4'
O O 0.0106 0.0060 'International Tables Vol C Tables 4.2.6.8 and 6.1.1.4'
Cl Cl 0.1484 0.1585 'International Tables Vol C Tables 4.2.6.8 and 6.1.1.4'

loop_
_geom_angle_atom_site_label_1
_geom_angle_atom_site_label_2
_geom_angle_atom_site_label_3
_geom_angle
_geom_angle_publ_flag
N2 O3 C4 105.23(18) y
N8 O7 C6 109.39(19) y
C1 N2 O3 106.7(2) y
C9 N8 O7 105.7(2) y
C9 N10 C11 125.0(2) y
C9 N10 C6 106.0(2) y
C11 N10 C6 116.03(19) y
C1 N17 C16 114.44(19) y
C1 N17 C4 101.44(18) y
C16 N17 C4 118.8(2) y
N2 C1 N17 114.1(2) y
N2 C1 C24 123.9(2) ?
N17 C1 C24 121.9(2) ?
O3 C4 N17 101.26(18) y
O3 C4 C30 106.6(2) ?
N17 C4 C30 110.1(2) ?
O3 C4 C5 107.6(2) y
N17 C4 C5 114.5(2) y
C30 C4 C5 115.5(2) ?
C4 C5 C6 118.0(2) y
C4 C5 H5A 107.8 ?
C6 C5 H5A 107.8 ?
C4 C5 H5B 107.8 ?
C6 C5 H5B 107.8 ?
H5A C5 H5B 107.1 ?
O7 C6 N10 100.9(2) y
O7 C6 C31 109.4(2) ?
N10 C6 C31 112.0(2) ?
O7 C6 C5 111.5(2) y
N10 C6 C5 112.9(2) y
C31 C6 C5 109.8(2) ?
N8 C9 N10 114.3(2) y
N8 C9 C18 121.0(2) ?
N10 C9 C18 124.6(2) ?
C12 C11 C16 120.6(2) ?
C12 C11 N10 120.0(2) ?
C16 C11 N10 119.2(2) y
C11 C12 C13 121.4(2) ?
C11 C12 H12 119.3 ?
C13 C12 H12 119.3 ?
C14 C13 C12 117.5(2) ?
C14 C13 C32 119.7(3) ?
C12 C13 C32 122.7(3) ?
C13 C14 C15 121.7(2) ?
C13 C14 H14 119.2 ?
C15 C14 H14 119.2 ?
C14 C15 C16 120.5(2) ?
C14 C15 H15 119.8 ?
C16 C15 H15 119.8 ?
C11 C16 C15 118.2(2) ?
C11 C16 N17 118.4(2) y
C15 C16 N17 123.4(2) ?
C23 C18 C19 118.2(3) ?
C23 C18 C9 123.2(2) ?
C19 C18 C9 118.5(2) ?
C20 C19 C18 121.2(3) ?
C20 C19 H19 119.4 ?
C18 C19 H19 119.4 ?
C21 C20 C19 119.3(3) ?
C21 C20 H20 120.4 ?
C19 C20 H20 120.4 ?
C20 C21 C22 120.8(3) ?
C20 C21 Cl1 118.9(3) ?
C22 C21 Cl1 120.3(2) ?
C21 C22 C23 119.7(3) ?
C21 C22 H22 120.2 ?
C23 C22 H22 120.2 ?
C22 C23 C18 120.8(3) ?
C22 C23 H23 119.6 ?
C18 C23 H23 119.6 ?
C29 C24 C25 118.6(3) ?
C29 C24 C1 120.8(3) ?
C25 C24 C1 120.6(2) ?
C26 C25 C24 120.8(3) ?
C26 C25 H25 119.6 ?
C24 C25 H25 119.6 ?
C25 C26 C27 118.8(3) ?
C25 C26 H26 120.6 ?
C27 C26 H26 120.6 ?
C28 C27 C26 121.5(3) ?
C28 C27 Cl2 119.3(2) ?
C26 C27 Cl2 119.2(3) ?
C29 C28 C27 119.1(3) ?
C29 C28 H28 120.4 ?
C27 C28 H28 120.4 ?
C28 C29 C24 121.1(3) ?
C28 C29 H29 119.4 ?
C24 C29 H29 119.4 ?
C4 C30 H30A 109.5 ?
C4 C30 H30B 109.5 ?
H30A C30 H30B 109.5 ?
C4 C30 H30C 109.5 ?
H30A C30 H30C 109.5 ?
H30B C30 H30C 109.5 ?
C6 C31 H31A 109.5 ?
C6 C31 H31B 109.5 ?
H31A C31 H31B 109.5 ?
C6 C31 H31C 109.5 ?
H31A C31 H31C 109.5 ?
H31B C31 H31C 109.5 ?
C13 C32 H32A 109.5 ?
C13 C32 H32B 109.5 ?
H32A C32 H32B 109.5 ?
C13 C32 H32C 109.5 ?
H32A C32 H32C 109.5 ?
H32B C32 H32C 109.5 ?

loop_
_geom_bond_atom_site_label_1
_geom_bond_atom_site_label_2
_geom_bond_site_symmetry_2
_geom_bond_distance
_geom_bond_publ_flag
Cl1 C21 . 1.737(3) ?
Cl2 C27 . 1.734(3) ?
O3 N2 . 1.427(3) y
O3 C4 . 1.472(3) y
O7 N8 . 1.444(3) y
O7 C6 . 1.445(3) y
N2 C1 . 1.288(3) y
N8 C9 . 1.289(3) y
N10 C9 . 1.381(3) y
N10 C11 . 1.430(3) y
N10 C6 . 1.479(3) y
N17 C1 . 1.422(3) y
N17 C16 . 1.439(3) y
N17 C4 . 1.480(3) y
C1 C24 . 1.458(4) y
C4 C30 . 1.518(4) ?
C4 C5 . 1.518(4) y
C5 C6 . 1.538(4) y
C5 H5A . 0.9700 ?
C5 H5B . 0.9700 ?
C6 C31 . 1.513(4) ?
C9 C18 . 1.469(4) ?
C11 C12 . 1.385(4) ?
C11 C16 . 1.390(3) y
C12 C13 . 1.392(4) ?
C12 H12 . 0.9300 ?
C13 C14 . 1.382(4) ?
C13 C32 . 1.515(4) ?
C14 C15 . 1.388(4) ?
C14 H14 . 0.9300 ?
C15 C16 . 1.391(3) ?
C15 H15 . 0.9300 ?
C18 C23 . 1.389(4) ?
C18 C19 . 1.394(4) ?
C19 C20 . 1.379(4) ?
C19 H19 . 0.9300 ?
C20 C21 . 1.376(4) ?
C20 H20 . 0.9300 ?
C21 C22 . 1.378(4) ?
C22 C23 . 1.380(4) ?
C22 H22 . 0.9300 ?
C23 H23 . 0.9300 ?
C24 C29 . 1.388(4) ?
C24 C25 . 1.391(4) ?
C25 C26 . 1.376(4) ?
C25 H25 . 0.9300 ?
C26 C27 . 1.379(4) ?
C26 H26 . 0.9300 ?
C27 C28 . 1.373(5) ?
C28 C29 . 1.367(5) ?
C28 H28 . 0.9300 ?
C29 H29 . 0.9300 ?
C30 H30A . 0.9600 ?
C30 H30B . 0.9600 ?
C30 H30C . 0.9600 ?
C31 H31A . 0.9600 ?
C31 H31B . 0.9600 ?
C31 H31C . 0.9600 ?
C32 H32A . 0.9600 ?
C32 H32B . 0.9600 ?
C32 H32C . 0.9600 ?
